data_2227509
loop_
_publ_author_name
'Aiyub, Zaharah'
'Badaruddin, Edura'
'Abdullah, Zanariah'
'Fairuz, Zainal A.'
'Ng, Seik Weng'
'Tiekink, Edward R. T.'

_publ_section_title
;
 Tetra-\m-acetato-\k^8^<i>O</i>:<i>O</i>'-bis[(<i>N</i>-ethylpyrimidin-2-amine)copper(II)](<i>Cu</i>---<i>Cu</i>)
;
_journal_coeditor_code HB5613
_journal_issue 9
_journal_name_full 'Acta Crystallographica Section E'
_journal_page_first m1181
_journal_paper_doi 10.1107/S1600536810034033
_journal_volume 66
_journal_year 2010
_chemical_formula_iupac '[Cu2 (C2 H3 O2)4 (C6 H9 N3)2]'
_chemical_formula_moiety 'C20 H30 Cu2 N6 O8'
_chemical_formula_sum 'C20 H30 Cu2 N6 O8'
_chemical_formula_weight 609.58
_chemical_name_systematic
;
Tetra-\m-acetato-\k^8^<i>O</i>:<i>O</i>'-bis[(<i>N</i>-ethylpyrimidin-2-
amine)copper(II)](<i>Cu</i>---<i>Cu</i>)
;
_space_group_IT_number 2
_symmetry_cell_setting triclinic
_symmetry_space_group_name_Hall '-P 1'
_symmetry_space_group_name_H-M 'P -1'
_atom_sites_solution_hydrogens geom
_atom_sites_solution_primary direct
_atom_sites_solution_secondary difmap
_audit_creation_method SHELXL-97
_cell_angle_alpha 98.4040(10)
_cell_angle_beta 92.6980(10)
_cell_angle_gamma 105.5990(10)
_cell_formula_units_Z 1
_cell_length_a 7.8488(6)
_cell_length_b 8.5114(7)
_cell_length_c 10.2999(8)
_cell_measurement_reflns_used 3508
_cell_measurement_temperature 293(2)
_cell_measurement_theta_max 28.2
_cell_measurement_theta_min 2.5
_cell_volume 652.92(9)
_computing_cell_refinement 'SAINT (Bruker, 2009)'
_computing_data_collection 'APEX2 (Bruker, 2009)'
_computing_data_reduction 'SAINT (Bruker, 2009)'
_computing_molecular_graphics
;
ORTEP-3 (Farrugia, 1997) and DIAMOND (Brandenburg, 2006)
;
_computing_publication_material 'publCIF (Westrip, 2010)'
_computing_structure_refinement 'SHELXL97 (Sheldrick, 2008)'
_computing_structure_solution 'SHELXS97 (Sheldrick, 2008)'
_diffrn_ambient_temperature 293(2)
_diffrn_measured_fraction_theta_full 0.993
_diffrn_measured_fraction_theta_max 0.993
_diffrn_measurement_device_type 'Bruker SMART APEX CCD'
_diffrn_measurement_method '\w scans'
_diffrn_radiation_monochromator graphite
_diffrn_radiation_source 'fine-focus sealed tube'
_diffrn_radiation_type MoK\a
_diffrn_radiation_wavelength 0.71073
_diffrn_reflns_av_R_equivalents 0.018
_diffrn_reflns_av_sigmaI/netI 0.027
_diffrn_reflns_limit_h_max 10
_diffrn_reflns_limit_h_min -10
_diffrn_reflns_limit_k_max 11
_diffrn_reflns_limit_k_min -11
_diffrn_reflns_limit_l_max 13
_diffrn_reflns_limit_l_min -13
_diffrn_reflns_number 6208
_diffrn_reflns_theta_full 27.5
_diffrn_reflns_theta_max 27.5
_diffrn_reflns_theta_min 2.0
_diffrn_standards_decay_% 0
_diffrn_standards_interval_count 0
_diffrn_standards_interval_time 0
_diffrn_standards_number 0
_exptl_absorpt_coefficient_mu 1.683
_exptl_absorpt_correction_T_max 0.746
_exptl_absorpt_correction_T_min 0.613
_exptl_absorpt_correction_type multi-scan
_exptl_absorpt_process_details '(SADABS; Sheldrick, 1996)'
_exptl_crystal_colour Blue
_exptl_crystal_density_diffrn 1.550
_exptl_crystal_density_method 'not measured'
_exptl_crystal_description Prism
_exptl_crystal_F_000 314
_exptl_crystal_size_max 0.40
_exptl_crystal_size_mid 0.35
_exptl_crystal_size_min 0.10
_refine_diff_density_max 0.28
_refine_diff_density_min -0.25
_refine_ls_extinction_method none
_refine_ls_goodness_of_fit_ref 1.02
_refine_ls_hydrogen_treatment mixed
_refine_ls_matrix_type full
_refine_ls_number_parameters 170
_refine_ls_number_reflns 2969
_refine_ls_number_restraints 1
_refine_ls_restrained_S_all 1.02
_refine_ls_R_factor_all 0.030
_refine_ls_R_factor_gt 0.026
_refine_ls_shift/su_max 0.001
_refine_ls_shift/su_mean 0.001
_refine_ls_structure_factor_coef Fsqd
_refine_ls_weighting_details 'calc w=1/[\s^2^(Fo^2^)+(0.051P)^2^+0.1167P] where P=(Fo^2^+2Fc^2^)/3'
_refine_ls_weighting_scheme calc
_refine_ls_wR_factor_gt 0.077
_refine_ls_wR_factor_ref 0.080
_reflns_number_gt 2669
_reflns_number_total 2969
_reflns_threshold_expression I>2\s(I)
_cod_data_source_file hb5613.cif
_cod_data_source_block I
_cod_database_code 2227509
_cod_database_fobs_code 2227509

loop_
_symmetry_equiv_pos_as_xyz
'x, y, z'
'-x, -y, -z'

loop_
_atom_site_type_symbol
_atom_site_label
_atom_site_fract_x
_atom_site_fract_y
_atom_site_fract_z
_atom_site_U_iso_or_equiv
_atom_site_adp_type
_atom_site_calc_flag
_atom_site_refinement_flags
_atom_site_occupancy
_atom_site_disorder_assembly
_atom_site_disorder_group
Cu Cu 0.60458(3) 0.58733(2) 0.42299(2) 0.02818(9) Uani d . 1 . .
O O1 0.3830(2) 0.5272(2) 0.30471(15) 0.0479(4) Uani d . 1 . .
O O2 0.2102(2) 0.3821(2) 0.43330(16) 0.0491(4) Uani d . 1 . .
O O3 0.5310(2) 0.77124(17) 0.51727(16) 0.0474(4) Uani d . 1 . .
O O4 0.3551(2) 0.62484(18) 0.64537(16) 0.0473(4) Uani d . 1 . .
N N1 0.7898(2) 0.7417(2) 0.30101(17) 0.0328(3) Uani d . 1 . .
N N2 0.8689(3) 0.8709(2) 0.11294(19) 0.0473(4) Uani d . 1 . .
N N3 0.5862(3) 0.7135(2) 0.12539(18) 0.0435(4) Uani d D 1 . .
H H3 0.513(3) 0.648(2) 0.165(2) 0.048(7) Uiso d D 1 . .
C C1 0.2361(3) 0.4432(2) 0.3307(2) 0.0364(4) Uani d . 1 . .
C C2 0.0792(3) 0.4133(4) 0.2317(3) 0.0585(7) Uani d . 1 . .
H H2A 0.0917 0.5081 0.1889 0.088 Uiso calc R 1 . .
H H2B -0.0277 0.3946 0.2758 0.088 Uiso calc R 1 . .
H H2C 0.0736 0.3180 0.1672 0.088 Uiso calc R 1 . .
C C3 0.4244(3) 0.7560(2) 0.6037(2) 0.0361(4) Uani d . 1 . .
C C4 0.3760(4) 0.9086(3) 0.6633(3) 0.0595(7) Uani d . 1 . .
H H4A 0.3991 0.9880 0.6044 0.089 Uiso calc R 1 . .
H H4B 0.4457 0.9552 0.7459 0.089 Uiso calc R 1 . .
H H4C 0.2522 0.8799 0.6775 0.089 Uiso calc R 1 . .
C C5 0.9529(3) 0.8135(3) 0.3561(2) 0.0497(6) Uani d . 1 . .
H H5 0.9836 0.7926 0.4389 0.060 Uiso calc R 1 . .
C C6 1.0798(3) 0.9180(4) 0.2965(3) 0.0650(8) Uani d . 1 . .
H H6 1.1928 0.9706 0.3381 0.078 Uiso calc R 1 . .
C C7 1.0308(3) 0.9397(3) 0.1740(3) 0.0566(6) Uani d . 1 . .
H H7 1.1151 1.0064 0.1302 0.068 Uiso calc R 1 . .
C C8 0.7529(3) 0.7767(2) 0.18107(19) 0.0342(4) Uani d . 1 . .
C C9 0.5238(4) 0.7487(3) 0.0013(2) 0.0564(6) Uani d . 1 . .
H H9A 0.5716 0.6922 -0.0707 0.068 Uiso calc R 1 . .
H H9B 0.5645 0.8666 0.0000 0.068 Uiso calc R 1 . .
C C10 0.3254(4) 0.6923(4) -0.0163(3) 0.0754(9) Uani d . 1 . .
H H10A 0.2848 0.7136 -0.0996 0.113 Uiso calc R 1 . .
H H10B 0.2785 0.7513 0.0534 0.113 Uiso calc R 1 . .
H H10C 0.2855 0.5759 -0.0140 0.113 Uiso calc R 1 . .

loop_
_atom_site_aniso_label
_atom_site_aniso_U_11
_atom_site_aniso_U_22
_atom_site_aniso_U_33
_atom_site_aniso_U_12
_atom_site_aniso_U_13
_atom_site_aniso_U_23
Cu 0.02719(13) 0.02865(14) 0.02816(14) 0.00393(9) 0.00634(9) 0.00911(9)
O1 0.0309(7) 0.0684(10) 0.0392(8) -0.0011(7) -0.0011(6) 0.0225(7)
O2 0.0326(7) 0.0646(10) 0.0454(9) -0.0021(7) -0.0016(6) 0.0253(8)
O3 0.0602(10) 0.0330(7) 0.0548(10) 0.0145(7) 0.0295(8) 0.0149(7)
O4 0.0601(10) 0.0336(7) 0.0526(9) 0.0139(7) 0.0292(8) 0.0122(7)
N1 0.0319(8) 0.0309(8) 0.0339(8) 0.0039(6) 0.0071(6) 0.0077(6)
N2 0.0493(11) 0.0492(10) 0.0452(10) 0.0069(8) 0.0209(9) 0.0206(9)
N3 0.0444(10) 0.0495(10) 0.0344(9) 0.0033(8) 0.0042(8) 0.0178(8)
C1 0.0308(9) 0.0396(10) 0.0367(10) 0.0061(8) -0.0001(8) 0.0081(8)
C2 0.0364(11) 0.0801(18) 0.0541(15) 0.0041(11) -0.0089(10) 0.0223(13)
C3 0.0414(10) 0.0314(9) 0.0367(10) 0.0108(8) 0.0080(8) 0.0068(8)
C4 0.0823(18) 0.0381(12) 0.0678(17) 0.0253(12) 0.0358(14) 0.0144(11)
C5 0.0410(12) 0.0578(14) 0.0434(12) -0.0030(10) 0.0060(10) 0.0171(11)
C6 0.0387(12) 0.0742(18) 0.0664(18) -0.0164(12) 0.0095(12) 0.0203(14)
C7 0.0510(14) 0.0589(15) 0.0581(15) 0.0006(11) 0.0247(12) 0.0254(12)
C8 0.0419(11) 0.0298(9) 0.0325(10) 0.0094(8) 0.0137(8) 0.0080(7)
C9 0.0632(16) 0.0740(17) 0.0362(12) 0.0191(13) 0.0054(11) 0.0222(11)
C10 0.0622(17) 0.116(3) 0.0530(16) 0.0251(17) -0.0021(13) 0.0323(17)

loop_
_atom_type_symbol
_atom_type_description
_atom_type_scat_dispersion_real
_atom_type_scat_dispersion_imag
_atom_type_scat_source
C C 0.0033 0.0016 'International Tables Vol C Tables 4.2.6.8 and 6.1.1.4'
H H 0.0000 0.0000 'International Tables Vol C Tables 4.2.6.8 and 6.1.1.4'
N N 0.0061 0.0033 'International Tables Vol C Tables 4.2.6.8 and 6.1.1.4'
O O 0.0106 0.0060 'International Tables Vol C Tables 4.2.6.8 and 6.1.1.4'
Cu Cu 0.3201 1.2651 'International Tables Vol C Tables 4.2.6.8 and 6.1.1.4'

loop_
_geom_angle_atom_site_label_1
_geom_angle_atom_site_label_2
_geom_angle_atom_site_label_3
_geom_angle_site_symmetry_1
_geom_angle_site_symmetry_3
_geom_angle
_geom_angle_publ_flag
O4 Cu O3 2_666 . 167.23(6) ?
O4 Cu O2 2_666 2_666 88.86(8) ?
O3 Cu O2 . 2_666 89.53(8) ?
O4 Cu O1 2_666 . 89.76(8) ?
O3 Cu O1 . . 88.95(7) ?
O2 Cu O1 2_666 . 166.94(6) ?
O4 Cu N1 2_666 . 97.38(6) ?
O3 Cu N1 . . 95.36(6) ?
O2 Cu N1 2_666 . 93.54(6) ?
O1 Cu N1 . . 99.52(6) ?
O4 Cu Cu 2_666 2_666 83.74(4) ?
O3 Cu Cu . 2_666 83.49(4) ?
O2 Cu Cu 2_666 2_666 84.07(5) ?
O1 Cu Cu . 2_666 82.87(5) ?
N1 Cu Cu . 2_666 177.35(4) ?
C1 O1 Cu . . 124.63(14) ?
C1 O2 Cu . 2_666 123.95(14) ?
C3 O3 Cu . . 123.73(13) ?
C3 O4 Cu . 2_666 123.48(13) ?
C5 N1 C8 . . 115.85(17) ?
C5 N1 Cu . . 115.99(14) ?
C8 N1 Cu . . 128.08(13) ?
C7 N2 C8 . . 115.5(2) ?
C8 N3 C9 . . 123.88(19) ?
C8 N3 H3 . . 118.0(17) ?
C9 N3 H3 . . 118.1(17) ?
O2 C1 O1 . . 124.4(2) ?
O2 C1 C2 . . 117.62(19) ?
O1 C1 C2 . . 117.9(2) ?
C1 C2 H2A . . 109.5 ?
C1 C2 H2B . . 109.5 ?
H2A C2 H2B . . 109.5 ?
C1 C2 H2C . . 109.5 ?
H2A C2 H2C . . 109.5 ?
H2B C2 H2C . . 109.5 ?
O3 C3 O4 . . 125.51(18) ?
O3 C3 C4 . . 117.20(18) ?
O4 C3 C4 . . 117.29(18) ?
C3 C4 H4A . . 109.5 ?
C3 C4 H4B . . 109.5 ?
H4A C4 H4B . . 109.5 ?
C3 C4 H4C . . 109.5 ?
H4A C4 H4C . . 109.5 ?
H4B C4 H4C . . 109.5 ?
N1 C5 C6 . . 123.0(2) ?
N1 C5 H5 . . 118.5 ?
C6 C5 H5 . . 118.5 ?
C7 C6 C5 . . 116.3(2) ?
C7 C6 H6 . . 121.9 ?
C5 C6 H6 . . 121.9 ?
N2 C7 C6 . . 123.7(2) ?
N2 C7 H7 . . 118.2 ?
C6 C7 H7 . . 118.2 ?
N3 C8 N2 . . 116.97(19) ?
N3 C8 N1 . . 117.50(17) ?
N2 C8 N1 . . 125.53(19) ?
N3 C9 C10 . . 109.8(2) ?
N3 C9 H9A . . 109.7 ?
C10 C9 H9A . . 109.7 ?
N3 C9 H9B . . 109.7 ?
C10 C9 H9B . . 109.7 ?
H9A C9 H9B . . 108.2 ?
C9 C10 H10A . . 109.5 ?
C9 C10 H10B . . 109.5 ?
H10A C10 H10B . . 109.5 ?
C9 C10 H10C . . 109.5 ?
H10A C10 H10C . . 109.5 ?
H10B C10 H10C . . 109.5 ?

loop_
_geom_bond_atom_site_label_1
_geom_bond_atom_site_label_2
_geom_bond_site_symmetry_2
_geom_bond_distance
_geom_bond_publ_flag
Cu O1 . 1.978(2) yes
Cu O2 2_666 1.963(2) yes
Cu O3 . 1.9550(10) yes
Cu O4 2_666 1.9530(10) yes
Cu N1 . 2.246(2) yes
Cu Cu 2_666 2.6540(4) y
O1 C1 . 1.247(2) ?
O2 C1 . 1.246(3) ?
O3 C3 . 1.247(2) ?
O4 C3 . 1.250(2) ?
N1 C5 . 1.321(3) ?
N1 C8 . 1.349(3) ?
N2 C7 . 1.331(3) ?
N2 C8 . 1.340(3) ?
N3 C8 . 1.338(3) ?
N3 C9 . 1.448(3) ?
N3 H3 . 0.850(10) ?
C1 C2 . 1.502(3) ?
C2 H2A . 0.9600 ?
C2 H2B . 0.9600 ?
C2 H2C . 0.9600 ?
C3 C4 . 1.504(3) ?
C4 H4A . 0.9600 ?
C4 H4B . 0.9600 ?
C4 H4C . 0.9600 ?
C5 C6 . 1.378(3) ?
C5 H5 . 0.9300 ?
C6 C7 . 1.355(4) ?
C6 H6 . 0.9300 ?
C7 H7 . 0.9300 ?
C9 C10 . 1.494(4) ?
C9 H9A . 0.9700 ?
C9 H9B . 0.9700 ?
C10 H10A . 0.9600 ?
C10 H10B . 0.9600 ?
C10 H10C . 0.9600 ?

loop_
_geom_hbond_atom_site_label_D
_geom_hbond_atom_site_label_H
_geom_hbond_atom_site_label_A
_geom_hbond_site_symmetry_A
_geom_hbond_distance_DH
_geom_hbond_distance_HA
_geom_hbond_distance_DA
_geom_hbond_angle_DHA
N3 H3 O1 . 0.850(10) 2.043(12) 2.871(2) 164(2)
C4 H4a O3 2_676 0.96 2.51 3.458(3) 171

loop_
_geom_torsion_atom_site_label_1
_geom_torsion_atom_site_label_2
_geom_torsion_atom_site_label_3
_geom_torsion_atom_site_label_4
_geom_torsion_site_symmetry_1
_geom_torsion_site_symmetry_2
_geom_torsion_site_symmetry_3
_geom_torsion_site_symmetry_4
_geom_torsion
_geom_torsion_publ_flag
O4 Cu O1 C1 2_666 . . . 84.62(19) ?
O3 Cu O1 C1 . . . . -82.68(19) ?
O2 Cu O1 C1 2_666 . . . 0.7(4) ?
N1 Cu O1 C1 . . . . -177.93(18) ?
Cu Cu O1 C1 2_666 . . . 0.90(18) ?
O4 Cu O3 C3 2_666 . . . -2.8(4) ?
O2 Cu O3 C3 2_666 . . . -85.53(19) ?
O1 Cu O3 C3 . . . . 81.49(18) ?
N1 Cu O3 C3 . . . . -179.05(18) ?
Cu Cu O3 C3 2_666 . . . -1.45(17) ?
O4 Cu N1 C5 2_666 . . . -93.37(16) ?
O3 Cu N1 C5 . . . . 85.80(16) ?
O2 Cu N1 C5 2_666 . . . -4.07(16) ?
O1 Cu N1 C5 . . . . 175.63(16) ?
Cu Cu N1 C5 2_666 . . . 21.6(10) ?
O4 Cu N1 C8 2_666 . . . 90.11(16) ?
O3 Cu N1 C8 . . . . -90.72(16) ?
O2 Cu N1 C8 2_666 . . . 179.42(16) ?
O1 Cu N1 C8 . . . . -0.89(17) ?
Cu Cu N1 C8 2_666 . . . -154.9(8) ?
Cu O2 C1 O1 2_666 . . . 2.0(3) ?
Cu O2 C1 C2 2_666 . . . -177.97(16) ?
Cu O1 C1 O2 . . . . -2.0(3) ?
Cu O1 C1 C2 . . . . 178.01(16) ?
Cu O3 C3 O4 . . . . 2.6(3) ?
Cu O3 C3 C4 . . . . -177.68(17) ?
Cu O4 C3 O3 2_666 . . . -2.2(3) ?
Cu O4 C3 C4 2_666 . . . 178.11(17) ?
C8 N1 C5 C6 . . . . -0.1(3) ?
Cu N1 C5 C6 . . . . -177.0(2) ?
N1 C5 C6 C7 . . . . -2.4(4) ?
C8 N2 C7 C6 . . . . 0.3(4) ?
C5 C6 C7 N2 . . . . 2.3(4) ?
C9 N3 C8 N2 . . . . -3.6(3) ?
C9 N3 C8 N1 . . . . 175.8(2) ?
C7 N2 C8 N3 . . . . 176.3(2) ?
C7 N2 C8 N1 . . . . -3.1(3) ?
C5 N1 C8 N3 . . . . -176.44(19) ?
Cu N1 C8 N3 . . . . 0.1(3) ?
C5 N1 C8 N2 . . . . 3.0(3) ?
Cu N1 C8 N2 . . . . 179.51(15) ?
C8 N3 C9 C10 . . . . -166.6(2) ?
